data_7221831
loop_
_publ_author_name
'Rashid, Showkat'
'Bhat, Bilal A.'
'Sen, Saikat'
'Mehta, Goverdhan'

_publ_section_title
;
 The distinctively singular self-assembly of a &#x201C;molecular
 stair&#x201D;: observation of a quadrilateral C--H&#x22EF;O hydrogen
 bonding cycle in the crystal structure of a tetracyclic
 oligo-tetrahydrofuran
;
_journal_issue 87
_journal_name_full 'RSC Adv.'
_journal_page_first 70899
_journal_paper_doi 10.1039/C5RA13749G
_journal_volume 5
_journal_year 2015
_chemical_absolute_configuration ad
_chemical_compound_source 'see text'
_chemical_formula_moiety 'C10 H12 O5'
_chemical_formula_sum 'C10 H12 O5'
_chemical_formula_weight 212.2
_chemical_name_systematic
;
(1R,2R,6R,8S,10R,14S)-5,7,9,11- tetraoxatetracyclo[6.6.0.0^{2,6}.0^{10,14}]
        tetradecan-4- one
;
_space_group_IT_number 154
_symmetry_cell_setting trigonal
_symmetry_Int_Tables_number 154
_symmetry_space_group_name_Hall 'P 32 2"'
_symmetry_space_group_name_H-M 'P 32 2 1'
_atom_sites_solution_hydrogens geom
_atom_sites_solution_primary direct
_atom_sites_solution_secondary difmap
_audit_creation_date 2014-09-28T16:30:49-00:00
_audit_creation_method 'WinGX routine CIF_UPDATE'
_audit_update_record
;
2014-09-28 deposited with the CCDC.
2015-08-19 downloaded from the CCDC.
;
_cell_angle_alpha 90
_cell_angle_beta 90
_cell_angle_gamma 120
_cell_formula_units_Z 6
_cell_length_a 6.0046(6)
_cell_length_b 6.0046(6)
_cell_length_c 45.980(6)
_cell_measurement_reflns_used 815
_cell_measurement_temperature 293(2)
_cell_measurement_theta_max 70.7416
_cell_measurement_theta_min 2.8807
_cell_volume 1435.7(3)
_computing_cell_refinement
;
        CrysAlisPro, Agilent Technologies,
        Version 1.171.35.19 (release 27-10-2011 CrysAlis171 .NET)
        (compiled Oct 27 2011,15:02:11)
;
_computing_data_collection
;
        CrysAlisPro, Agilent Technologies,
        Version 1.171.35.19 (release 27-10-2011 CrysAlis171 .NET)
        (compiled Oct 27 2011,15:02:11)
;
_computing_data_reduction
;
        CrysAlisPro, Agilent Technologies,
        Version 1.171.35.19 (release 27-10-2011 CrysAlis171 .NET)
        (compiled Oct 27 2011,15:02:11)
;
_computing_molecular_graphics 'PLATON (Spek, 2003) and CAMERON (Watkin et al., 1993)'
_computing_publication_material 'PLATON (Spek, 2003)'
_computing_structure_refinement 'SHELXL-97 (Sheldrick, 2008)'
_computing_structure_solution 'SIR92 (Altomare et al., 1994)'
_diffrn_ambient_temperature 293(2)
_diffrn_detector_area_resol_mean 16.1293
_diffrn_measured_fraction_theta_full 0.984
_diffrn_measured_fraction_theta_max 0.985
_diffrn_measurement_device_type 'SuperNova, Dual, Cu at zero, Eos'
_diffrn_measurement_method '\w scans'
_diffrn_orient_matrix_UB_11 -0.2521318
_diffrn_orient_matrix_UB_12 -0.1037794
_diffrn_orient_matrix_UB_13 -0.0173145
_diffrn_orient_matrix_UB_21 0.1243071
_diffrn_orient_matrix_UB_22 -0.0604384
_diffrn_orient_matrix_UB_23 -0.0258902
_diffrn_orient_matrix_UB_31 -0.0929707
_diffrn_orient_matrix_UB_32 -0.2706268
_diffrn_orient_matrix_UB_33 0.0124296
_diffrn_radiation_monochromator mirror
_diffrn_radiation_type 'Cu K\a'
_diffrn_radiation_wavelength 1.5418
_diffrn_reflns_av_R_equivalents 0.0315
_diffrn_reflns_av_unetI/netI 0.0354
_diffrn_reflns_limit_h_max 7
_diffrn_reflns_limit_h_min -6
_diffrn_reflns_limit_k_max 3
_diffrn_reflns_limit_k_min -7
_diffrn_reflns_limit_l_max 56
_diffrn_reflns_limit_l_min -40
_diffrn_reflns_number 3117
_diffrn_reflns_reduction_process
;
;
_diffrn_reflns_theta_full 70.88
_diffrn_reflns_theta_max 70.88
_diffrn_reflns_theta_min 2.88
_exptl_absorpt_coefficient_mu 1.014
_exptl_absorpt_correction_T_max 1
_exptl_absorpt_correction_T_min 0.88416
_exptl_absorpt_correction_type multi-scan
_exptl_absorpt_process_details
;
        CrysAlisPro, Agilent Technologies,
        Version 1.171.35.19 (release 27-10-2011 CrysAlis171 .NET)
        (compiled Oct 27 2011,15:02:11)
        Empirical absorption correction using spherical harmonics,
 implemented in SCALE3 ABSPACK scaling algorithm.
;
_exptl_crystal_colour colorless
_exptl_crystal_density_diffrn 1.473
_exptl_crystal_density_method 'Not Measured'
_exptl_crystal_description plate
_exptl_crystal_F_000 672
_exptl_crystal_size_max 0.43
_exptl_crystal_size_mid 0.28
_exptl_crystal_size_min 0.08
_refine_diff_density_max 0.166
_refine_diff_density_min -0.113
_refine_diff_density_rms 0.033
_refine_ls_abs_structure_details 'Flack H D (1983), Acta Cryst. A39, 876-881'
_refine_ls_abs_structure_Flack 0.3(4)
_refine_ls_extinction_coef 0.0022(4)
_refine_ls_extinction_expression Fc^*^=kFc[1+0.001xFc^2^\l^3^/sin(2\q)]^-1/4^
_refine_ls_extinction_method SHELXL
_refine_ls_goodness_of_fit_ref 1.063
_refine_ls_hydrogen_treatment constr
_refine_ls_matrix_type full
_refine_ls_number_parameters 137
_refine_ls_number_reflns 1752
_refine_ls_number_restraints 0
_refine_ls_restrained_S_all 1.063
_refine_ls_R_factor_all 0.0522
_refine_ls_R_factor_gt 0.042
_refine_ls_shift/su_max 0
_refine_ls_shift/su_mean 0
_refine_ls_structure_factor_coef Fsqd
_refine_ls_weighting_details 'calc w=1/[\s^2^(Fo^2^)+(0.0433P)^2^+0.0000P] where P=(Fo^2^+2Fc^2^)/3'
_refine_ls_weighting_scheme calc
_refine_ls_wR_factor_gt 0.0981
_refine_ls_wR_factor_ref 0.1058
_reflns_number_gt 1454
_reflns_number_total 1752
_reflns_threshold_expression I>2\s(I)
_cod_data_source_file c5ra13749g1.cif
_cod_data_source_block platon_acc
_cod_original_cell_volume 1435.7(4)
_cod_database_code 7221831

loop_
_symmetry_equiv_pos_as_xyz
x,y,z
-y,x-y,2/3+z
-x+y,-x,1/3+z
y,x,-z
-x,-x+y,2/3-z
x-y,-y,1/3-z

loop_
_atom_site_label
_atom_site_type_symbol
_atom_site_fract_x
_atom_site_fract_y
_atom_site_fract_z
_atom_site_U_iso_or_equiv
_atom_site_adp_type
_atom_site_occupancy
_atom_site_symmetry_multiplicity
_atom_site_calc_flag
_atom_site_refinement_flags
C1 C 0.4250(5) -0.3426(5) 0.30369(5) 0.0585(7) Uani 1 1 d .
C10 C 0.7722(5) 0.0289(5) 0.28712(5) 0.0534(6) Uani 1 1 d .
C2 C 0.3202(5) -0.1718(6) 0.29579(5) 0.0643(7) Uani 1 1 d .
C3 C 0.5386(5) 0.0561(5) 0.28011(5) 0.0519(6) Uani 1 1 d .
C4 C 0.5240(4) 0.0473(4) 0.24660(5) 0.0490(5) Uani 1 1 d .
C5 C 0.4896(5) 0.2581(5) 0.23283(5) 0.0568(6) Uani 1 1 d .
C6 C 0.3790(5) 0.2050(6) 0.20184(6) 0.0793(9) Uani 1 1 d .
C7 C 0.6142(6) 0.3503(6) 0.18277(6) 0.0796(9) Uani 1 1 d .
C8 C 0.7661(5) 0.4809(5) 0.22835(6) 0.0607(6) Uani 1 1 d .
C9 C 0.7948(4) 0.1136(5) 0.23775(5) 0.0524(6) Uani 1 1 d .
H10 H 0.8827 0.1564 0.3016 0.064 Uiso 1 1 calc R
H2A H 0.2698 -0.1154 0.3131 0.077 Uiso 1 1 calc R
H2B H 0.1718 -0.261 0.2832 0.077 Uiso 1 1 calc R
H3 H 0.5609 0.219 0.2875 0.062 Uiso 1 1 calc R
H4 H 0.395 -0.1233 0.2396 0.059 Uiso 1 1 calc R
H5 H 0.3926 0.3092 0.2457 0.068 Uiso 1 1 calc R
H6A H 0.2906 0.0225 0.1975 0.095 Uiso 1 1 calc R
H6B H 0.2604 0.2688 0.1992 0.095 Uiso 1 1 calc R
H7A H 0.6905 0.2451 0.1783 0.096 Uiso 1 1 calc R
H7B H 0.5703 0.4028 0.1647 0.096 Uiso 1 1 calc R
H8 H 0.8054 0.6205 0.2421 0.073 Uiso 1 1 calc R
H9 H 0.7917 0.0192 0.2202 0.063 Uiso 1 1 calc R
O1 O 0.3176(4) -0.5526(4) 0.31435(4) 0.0824(6) Uani 1 1 d .
O2 O 0.7849(4) 0.5676(4) 0.19954(4) 0.0748(6) Uani 1 1 d .
O3 O 0.9317(3) 0.3797(4) 0.23291(4) 0.0678(5) Uani 1 1 d .
O4 O 0.9073(3) 0.0553(4) 0.26125(4) 0.0663(5) Uani 1 1 d .
O5 O 0.6774(3) -0.2273(3) 0.29764(4) 0.0627(5) Uani 1 1 d .

loop_
_atom_site_aniso_label
_atom_site_aniso_U_11
_atom_site_aniso_U_22
_atom_site_aniso_U_33
_atom_site_aniso_U_23
_atom_site_aniso_U_13
_atom_site_aniso_U_12
C1 0.0483(13) 0.0572(15) 0.0525(12) -0.0006(11) -0.0037(11) 0.0133(12)
C10 0.0441(13) 0.0524(14) 0.0553(12) -0.0013(11) 0.0018(10) 0.0178(10)
C2 0.0453(14) 0.087(2) 0.0532(13) 0.0065(13) 0.0055(11) 0.0277(14)
C3 0.0488(13) 0.0552(13) 0.0521(12) -0.0017(10) 0.0049(10) 0.0262(11)
C4 0.0425(12) 0.0456(12) 0.0518(11) -0.0006(10) 0.0049(10) 0.0168(11)
C5 0.0501(14) 0.0632(16) 0.0620(13) 0.0053(13) 0.0077(11) 0.0322(13)
C6 0.0534(16) 0.099(2) 0.0735(16) 0.0204(17) 0.0008(14) 0.0286(16)
C7 0.0685(19) 0.094(2) 0.0665(16) 0.0121(16) 0.0024(14) 0.0329(17)
C8 0.0644(16) 0.0512(14) 0.0677(14) 0.0011(12) 0.0054(13) 0.0299(13)
C9 0.0535(14) 0.0513(14) 0.0555(12) 0.0017(10) 0.0102(10) 0.0284(12)
O1 0.0714(13) 0.0668(13) 0.0789(12) 0.0113(10) -0.0023(10) 0.0121(11)
O2 0.0697(13) 0.0623(11) 0.0807(12) 0.0184(9) 0.0111(11) 0.0241(11)
O3 0.0453(10) 0.0510(10) 0.1010(14) 0.0105(9) 0.0121(9) 0.0196(8)
O4 0.0561(11) 0.0866(13) 0.0674(10) 0.0153(10) 0.0157(8) 0.0440(10)
O5 0.0534(10) 0.0605(11) 0.0714(10) 0.0077(9) 0.0017(9) 0.0265(9)

loop_
_atom_type_symbol
_atom_type_description
_atom_type_scat_dispersion_real
_atom_type_scat_dispersion_imag
_atom_type_scat_source
C C 0.0181 0.0091 ' International Tables Vol C Tables 4.2.6.8 and 6.1.1.4'
H H 0 0 ' International Tables Vol C Tables 4.2.6.8 and 6.1.1.4'
O O 0.0492 0.0322 ' International Tables Vol C Tables 4.2.6.8 and 6.1.1.4'

loop_
_geom_angle_atom_site_label_1
_geom_angle_atom_site_label_2
_geom_angle_atom_site_label_3
_geom_angle
C1 C2 C3 105.3(2)
C1 C2 H2A 110.7
C1 C2 H2B 110.7
C1 O5 C10 111.32(18)
C10 C3 C4 104.29(18)
C10 C3 H3 111
C10 O4 C9 110.88(18)
C2 C3 C10 103.2(2)
C2 C3 C4 115.7(2)
C2 C3 H3 111
C3 C10 H10 111.1
C3 C2 H2A 110.7
C3 C2 H2B 110.7
C3 C4 H4 111.6
C4 C3 H3 111
C4 C5 C6 116.0(2)
C4 C5 C8 104.1(2)
C4 C5 H5 111.1
C4 C9 H9 111.1
C5 C4 C3 114.6(2)
C5 C4 C9 104.05(19)
C5 C4 H4 111.6
C5 C6 H6A 111
C5 C6 H6B 111
C5 C8 H8 110.5
C6 C5 C8 102.9(2)
C6 C5 H5 111.1
C6 C7 H7A 110.8
C6 C7 H7B 110.8
C7 C6 C5 103.6(2)
C7 C6 H6A 111
C7 C6 H6B 111
C8 C5 H5 111.1
C8 O2 C7 106.5(2)
C9 C4 C3 102.87(18)
C9 C4 H4 111.6
C9 O3 C8 112.02(17)
H2A C2 H2B 108.8
H6A C6 H6B 109
H7A C7 H7B 108.9
O1 C1 C2 129.3(3)
O1 C1 O5 120.2(3)
O2 C7 C6 104.6(2)
O2 C7 H7A 110.8
O2 C7 H7B 110.8
O2 C8 C5 107.4(2)
O2 C8 H8 110.5
O2 C8 O3 110.8(2)
O3 C8 C5 106.9(2)
O3 C8 H8 110.5
O3 C9 C4 106.36(18)
O3 C9 H9 111.1
O3 C9 O4 108.9(2)
O4 C10 C3 108.63(19)
O4 C10 H10 111.1
O4 C10 O5 107.7(2)
O4 C9 C4 108.18(17)
O4 C9 H9 111.1
O5 C1 C2 110.5(2)
O5 C10 C3 107.1(2)
O5 C10 H10 111.1

loop_
_geom_bond_atom_site_label_1
_geom_bond_atom_site_label_2
_geom_bond_distance
C10 H10 0.98
C2 C1 1.492(4)
C2 H2A 0.97
C2 H2B 0.97
C3 C10 1.525(3)
C3 C2 1.522(3)
C3 C4 1.543(3)
C3 H3 0.98
C4 H4 0.98
C5 C4 1.519(3)
C5 C6 1.537(3)
C5 H5 0.98
C6 C7 1.514(4)
C6 H6A 0.97
C6 H6B 0.97
C7 H7A 0.97
C7 H7B 0.97
C8 C5 1.539(4)
C8 H8 0.98
C9 C4 1.524(3)
C9 H9 0.98
O1 C1 1.197(3)
O2 C7 1.418(4)
O2 C8 1.407(3)
O3 C8 1.417(3)
O3 C9 1.401(3)
O4 C10 1.403(3)
O4 C9 1.408(3)
O5 C1 1.343(3)
O5 C10 1.432(3)

loop_
_geom_torsion_atom_site_label_1
_geom_torsion_atom_site_label_2
_geom_torsion_atom_site_label_3
_geom_torsion_atom_site_label_4
_geom_torsion
C1 O5 C10 C3 -12.7(3)
C1 O5 C10 O4 -129.3(2)
C10 C3 C2 C1 -13.8(2)
C10 C3 C4 C5 -132.0(2)
C10 C3 C4 C9 -19.8(3)
C10 O4 C9 C4 -17.1(3)
C10 O4 C9 O3 98.1(2)
C10 O5 C1 C2 3.4(3)
C10 O5 C1 O1 -175.6(2)
C2 C3 C10 O4 132.2(2)
C2 C3 C10 O5 16.1(2)
C2 C3 C4 C5 115.4(3)
C2 C3 C4 C9 -132.4(2)
C3 C2 C1 O1 -174.0(3)
C3 C2 C1 O5 7.2(3)
C4 C3 C10 O4 10.9(3)
C4 C3 C10 O5 -105.2(2)
C4 C3 C2 C1 99.4(2)
C4 C5 C6 C7 -99.4(3)
C5 C6 C7 O2 -32.5(3)
C6 C5 C4 C3 -158.8(2)
C6 C5 C4 C9 89.6(3)
C7 O2 C8 C5 -31.3(3)
C7 O2 C8 O3 85.2(3)
C8 C5 C4 C3 89.0(2)
C8 C5 C4 C9 -22.6(2)
C8 C5 C6 C7 13.6(3)
C8 O2 C7 C6 40.2(3)
C8 O3 C9 C4 -19.1(3)
C8 O3 C9 O4 -135.5(2)
C9 O3 C8 C5 4.3(3)
C9 O3 C8 O2 -112.5(2)
C9 O4 C10 C3 3.7(3)
C9 O4 C10 O5 119.3(2)
O2 C8 C5 C4 131.1(2)
O2 C8 C5 C6 9.7(3)
O3 C8 C5 C4 12.2(3)
O3 C8 C5 C6 -109.2(3)
O3 C9 C4 C3 -94.0(2)
O3 C9 C4 C5 25.8(2)
O4 C9 C4 C3 22.9(2)
O4 C9 C4 C5 142.73(19)
